data_1516596
loop_
_publ_author_name
'Chen, Jian-Jun'
'Chen, Chao-Jun'
'Yao, Xiao-Jun'
'Jin, Xiao-Jie'
'Gao, Kun'

_publ_section_title
;
 Eremophilane-Type Sesquiterpenoids with Diverse Skeletons from Ligularia
 sagitta.
;
_journal_issue 6
_journal_name_full 'Journal of natural products'
_journal_page_first 1329
_journal_page_last 1335
_journal_paper_doi 10.1021/np5003302
_journal_volume 77
_journal_year 2014
_chemical_absolute_configuration ad
_chemical_formula_moiety 'C19 H26 O6'
_chemical_formula_sum 'C19 H26 O6'
_chemical_formula_weight 350.40
_chemical_name_systematic
;
 ? 
;
_space_group_crystal_system orthorhombic
_space_group_IT_number 19
_space_group_name_Hall 'P 2ac 2ab'
_space_group_name_H-M_alt 'P 21 21 21'
_symmetry_space_group_name_Hall 'P 2ac 2ab'
_symmetry_space_group_name_H-M 'P 21 21 21'
_atom_sites_solution_hydrogens geom
_atom_sites_solution_primary iterative
_atom_sites_solution_secondary difmap
_audit_creation_date 2013-01-28
_audit_creation_method
;
  Olex2 1.2
  (compiled Dec  5 2012 16:20:19, GUI svn.r4385)
;
_cell_angle_alpha 90.00
_cell_angle_beta 90.00
_cell_angle_gamma 90.00
_cell_formula_units_Z 4
_cell_length_a 9.1403(2)
_cell_length_b 12.3986(3)
_cell_length_c 15.0582(4)
_cell_measurement_reflns_used 7077
_cell_measurement_temperature 292.11(10)
_cell_measurement_theta_max 72.6290
_cell_measurement_theta_min 4.8060
_cell_volume 1706.50(7)
_computing_cell_refinement
;
CrysAlisPro, Agilent Technologies,
Version 1.171.36.24 (release 03-12-2012 CrysAlis171 .NET)
(compiled Dec  3 2012,18:21:49)
;
_computing_data_collection
;
CrysAlisPro, Agilent Technologies,
Version 1.171.36.24 (release 03-12-2012 CrysAlis171 .NET)
(compiled Dec  3 2012,18:21:49)
;
_computing_data_reduction
;
CrysAlisPro, Agilent Technologies,
Version 1.171.36.24 (release 03-12-2012 CrysAlis171 .NET)
(compiled Dec  3 2012,18:21:49)
;
_computing_molecular_graphics
;
O. V. Dolomanov, L. J. Bourhis, R. J. Gildea, J. A. K. Howard and H. Puschmann,
OLEX2: a complete structure solution, refinement and analysis program.
J. Appl. Cryst. (2009). 42, 339-341.
;
_computing_publication_material
;
O. V. Dolomanov, L. J. Bourhis, R. J. Gildea, J. A. K. Howard and H. Puschmann,
OLEX2: a complete structure solution, refinement and analysis program.
J. Appl. Cryst. (2009). 42, 339-341.
;
_computing_structure_refinement
;
SHELXL, G.M. Sheldrick, Acta Cryst.
(2008). A64, 112-122
;
_computing_structure_solution 'SUPERFLIP, J. Appl. Cryst. (2007) 40, 786-790'
_diffrn_ambient_temperature 292.11(10)
_diffrn_detector_area_resol_mean 16.0733
_diffrn_measured_fraction_theta_full 0.9679
_diffrn_measured_fraction_theta_max 0.9906
_diffrn_measurement_details
;
  1 omega   -9.00   67.00   1.0000    1.0000
omega____ theta____ kappa____ phi______ frames
    -        0.0000   57.0000 -150.0000 76

  2 omega  -20.00   15.00   1.0000    1.0000
omega____ theta____ kappa____ phi______ frames
    -        0.0000   57.0000 -180.0000 35

  3 omega  -70.00   13.00   1.0000    1.0000
omega____ theta____ kappa____ phi______ frames
    -      -58.0000   57.0000  -90.0000 83

  4 omega  -96.00  -11.00   1.0000    1.0000
omega____ theta____ kappa____ phi______ frames
    -      -58.0000  125.0000  -60.0000 85

  5 omega   87.00  129.00   1.0000    1.0000
omega____ theta____ kappa____ phi______ frames
    -       58.0000   77.0000 -180.0000 42

  6 omega   26.00   51.00   1.0000    1.0000
omega____ theta____ kappa____ phi______ frames
    -       58.0000   77.0000 -180.0000 25

  7 omega -138.00  -71.00   1.0000    1.0000
omega____ theta____ kappa____ phi______ frames
    -      -64.5000  -38.0000  120.0000 67

  8 omega   41.00   78.00   1.0000    1.0000
omega____ theta____ kappa____ phi______ frames
    -      116.0000  -25.0000 -120.0000 37

  9 omega   64.00   90.00   1.0000    1.0000
omega____ theta____ kappa____ phi______ frames
    -      116.0000  -25.0000 -180.0000 26

 10 omega   46.00   74.00   1.0000    1.0000
omega____ theta____ kappa____ phi______ frames
    -      116.0000  -25.0000  -90.0000 28

 11 omega   53.00   78.00   1.0000    1.0000
omega____ theta____ kappa____ phi______ frames
    -      116.0000  -91.0000  150.0000 25

 12 omega   42.00   73.00   1.0000    1.0000
omega____ theta____ kappa____ phi______ frames
    -      116.0000 -111.0000    0.0000 31

 13 omega   89.00  116.00   1.0000    1.0000
omega____ theta____ kappa____ phi______ frames
    -      116.0000 -111.0000    0.0000 27

 14 omega   50.00   86.00   1.0000    1.0000
omega____ theta____ kappa____ phi______ frames
    -      116.0000  -77.0000  -30.0000 36

 15 omega  123.00  174.00   1.0000    1.0000
omega____ theta____ kappa____ phi______ frames
    -      116.0000   50.0000  -30.0000 51

 16 omega   45.00   97.00   1.0000    1.0000
omega____ theta____ kappa____ phi______ frames
    -      116.0000  -77.0000    0.0000 52

 17 omega   84.00  113.00   1.0000    1.0000
omega____ theta____ kappa____ phi______ frames
    -      116.0000 -111.0000 -120.0000 29

 18 omega   83.00  177.00   1.0000    1.0000
omega____ theta____ kappa____ phi______ frames
    -      116.0000   77.0000 -150.0000 94

 19 omega   79.00  107.00   1.0000    1.0000
omega____ theta____ kappa____ phi______ frames
    -      116.0000 -111.0000  150.0000 28

 20 omega  111.00  137.00   1.0000    1.0000
omega____ theta____ kappa____ phi______ frames
    -      116.0000  -77.0000    0.0000 26

 21 omega  140.00  166.00   1.0000    1.0000
omega____ theta____ kappa____ phi______ frames
    -      116.0000   50.0000   60.0000 26

 22 omega   91.00  116.00   1.0000    1.0000
omega____ theta____ kappa____ phi______ frames
    -      116.0000 -111.0000   60.0000 25

 23 omega   44.00   74.00   1.0000    1.0000
omega____ theta____ kappa____ phi______ frames
    -      116.0000 -111.0000  150.0000 30

 24 omega  130.00  155.00   1.0000    1.0000
omega____ theta____ kappa____ phi______ frames
    -      116.0000  -91.0000  150.0000 25

 25 omega  102.00  128.00   1.0000    1.0000
omega____ theta____ kappa____ phi______ frames
    -      116.0000  178.0000  120.0000 26

 26 omega   57.00   82.00   1.0000    1.0000
omega____ theta____ kappa____ phi______ frames
    -      116.0000  -24.0000   61.2978 25

 27 omega  102.00  136.00   1.0000    1.0000
omega____ theta____ kappa____ phi______ frames
    -      116.0000  111.0000 -180.0000 34

 28 omega   66.00   91.00   1.0000    1.0000
omega____ theta____ kappa____ phi______ frames
    -      116.0000  -38.0000 -150.0000 25

 29 omega  135.00  174.00   1.0000    1.0000
omega____ theta____ kappa____ phi______ frames
    -      116.0000  111.0000    0.0000 39

 30 omega   50.00   76.00   1.0000    1.0000
omega____ theta____ kappa____ phi______ frames
    -      116.0000  -38.0000  150.0000 26

 31 omega   42.00   68.00   1.0000    1.0000
omega____ theta____ kappa____ phi______ frames
    -      116.0000  -10.0000 -123.0000 26

 32 omega  111.00  137.00   1.0000    1.0000
omega____ theta____ kappa____ phi______ frames
    -      116.0000  -10.0000 -123.0000 26

 33 omega  125.00  150.00   1.0000    1.0000
omega____ theta____ kappa____ phi______ frames
    -      116.0000  178.0000   90.0000 25

 34 omega  -82.00  -34.00   1.0000    1.0000
omega____ theta____ kappa____ phi______ frames
    -        0.0000  178.0000   30.0000 48

 35 omega  -71.00   24.00   1.0000    1.0000
omega____ theta____ kappa____ phi______ frames
    -        0.0000  -57.0000   60.0000 95

 36 omega  -91.00   14.00   1.0000    1.0000
omega____ theta____ kappa____ phi______ frames
    -      -58.0000   77.0000  150.0000 105

 37 omega -129.00  -34.00   1.0000    1.0000
omega____ theta____ kappa____ phi______ frames
    -      -58.0000  -57.0000   30.0000 95

 38 omega -130.00  -55.00   1.0000    1.0000
omega____ theta____ kappa____ phi______ frames
    -      -58.0000  -77.0000  -30.0000 75
;
_diffrn_measurement_device_type 'SuperNova, Dual, Cu at zero, Eos'
_diffrn_measurement_method '\w scans'
_diffrn_orient_matrix_UB_11 0.0199789000
_diffrn_orient_matrix_UB_12 0.1032558000
_diffrn_orient_matrix_UB_13 0.0557386000
_diffrn_orient_matrix_UB_21 -0.0149689000
_diffrn_orient_matrix_UB_22 0.0690551000
_diffrn_orient_matrix_UB_23 -0.0846966000
_diffrn_orient_matrix_UB_31 -0.1664884000
_diffrn_orient_matrix_UB_32 0.0061582000
_diffrn_orient_matrix_UB_33 0.0141659000
_diffrn_radiation_monochromator mirror
_diffrn_radiation_type 'Cu K\a'
_diffrn_radiation_wavelength 1.5418
_diffrn_reflns_av_R_equivalents 0.0152
_diffrn_reflns_av_unetI/netI 0.0137
_diffrn_reflns_limit_h_max 8
_diffrn_reflns_limit_h_min -11
_diffrn_reflns_limit_k_max 15
_diffrn_reflns_limit_k_min -14
_diffrn_reflns_limit_l_max 18
_diffrn_reflns_limit_l_min -17
_diffrn_reflns_number 10415
_diffrn_reflns_theta_full 72.00
_diffrn_reflns_theta_max 72.54
_diffrn_reflns_theta_min 5.66
_diffrn_source 'SuperNova (Cu) X-ray Source'
_exptl_absorpt_coefficient_mu 0.832
_exptl_absorpt_correction_T_max 1.00000
_exptl_absorpt_correction_T_min 0.77461
_exptl_absorpt_correction_type multi-scan
_exptl_absorpt_process_details
;
CrysAlisPro, Agilent Technologies,
Version 1.171.36.24 (release 03-12-2012 CrysAlis171 .NET)
(compiled Dec  3 2012,18:21:49)
Empirical absorption correction using spherical harmonics,
 implemented in SCALE3 ABSPACK scaling algorithm.
;
_exptl_crystal_colour 'clear light colourless'
_exptl_crystal_colour_lustre clear
_exptl_crystal_colour_modifier light
_exptl_crystal_colour_primary colourless
_exptl_crystal_density_diffrn 1.364
_exptl_crystal_density_method 'not measured'
_exptl_crystal_description block
_exptl_crystal_F_000 752
_exptl_crystal_size_max 0.39
_exptl_crystal_size_mid 0.35
_exptl_crystal_size_min 0.28
_refine_diff_density_max 0.276
_refine_diff_density_min -0.187
_refine_diff_density_rms 0.034
_refine_ls_abs_structure_details 'Flack H D (1983), Acta Cryst. A39, 876-881'
_refine_ls_abs_structure_Flack -0.05(16)
_refine_ls_extinction_method none
_refine_ls_goodness_of_fit_ref 1.045
_refine_ls_hydrogen_treatment mixed
_refine_ls_matrix_type full
_refine_ls_number_parameters 240
_refine_ls_number_reflns 3358
_refine_ls_number_restraints 0
_refine_ls_restrained_S_all 1.045
_refine_ls_R_factor_all 0.0350
_refine_ls_R_factor_gt 0.0344
_refine_ls_shift/su_max 0.000
_refine_ls_shift/su_mean 0.000
_refine_ls_structure_factor_coef Fsqd
_refine_ls_weighting_details 'calc w=1/[\s^2^(Fo^2^)+(0.0643P)^2^+0.2313P] where P=(Fo^2^+2Fc^2^)/3'
_refine_ls_weighting_scheme calc
_refine_ls_wR_factor_gt 0.0954
_refine_ls_wR_factor_ref 0.0962
_reflns_number_gt 3288
_reflns_number_total 3358
_reflns_threshold_expression >2sigma(I)
_cod_data_source_file np5003302_si_002.cif
_cod_data_source_block chengjj0125
_cod_depositor_comments 'Adding full bibliography for 1516596.cif.'
_cod_database_code 1516596
_reflns_odcompleteness_completeness 96.79
_reflns_odcompleteness_iscentric 1
_reflns_odcompleteness_theta 74.33
_olex2_refinement_description
;
1. Fixed Uiso
 At 1.2 times of:
  H1A of C1, {H2A,H2B} of C2, {H3A,H3B} of C3, H4 of C4, H6 of C6, {H9A,H9B}
  of C9, H12 of C12, {H16A,H16B} of C16, {H19B,H19A,H19D,H19C} of C19
 At 1.5 times of:
  H6B of O6B, H1 of O1, H2 of O2, H6A of O6A, {H13A,H13B,H13C} of C13, {H14A,
  H14B,H14C} of C14, {H15A,H15B,H15C} of C15
2. Others
 Fixed Sof: O6A(0.56) H6A(0.56) O6B(0.44) H6B(0.44) H19B(0.56) H19A(0.56)
 H19D(0.44) H19C(0.44)
3.a Ternary CH refined with riding coordinates:
 C1(H1A), C4(H4), C6(H6), C12(H12)
3.b Secondary CH2 refined with riding coordinates:
 C2(H2A,H2B), C3(H3A,H3B), C9(H9A,H9B), C16(H16A,H16B), C19(H19B,H19A),
 C19(H19D,H19C)
3.c Tetrahedral OH refined with riding coordinates:
 O6A(H6A), O6B(H6B)
3.d Idealised Me refined as rotating group:
 C13(H13A,H13B,H13C), C14(H14A,H14B,H14C), C15(H15A,H15B,H15C)
3.e Idealised tetrahedral OH refined as rotating group:
 O1(H1), O2(H2)
;

loop_
_space_group_symop_id
_space_group_symop_operation_xyz
1 'x, y, z'
2 '-x+1/2, -y, z+1/2'
3 'x+1/2, -y+1/2, -z'
4 '-x, y+1/2, -z+1/2'

loop_
_atom_site_label
_atom_site_type_symbol
_atom_site_fract_x
_atom_site_fract_y
_atom_site_fract_z
_atom_site_U_iso_or_equiv
_atom_site_adp_type
_atom_site_occupancy
_atom_site_symmetry_multiplicity
_atom_site_calc_flag
_atom_site_refinement_flags
_atom_site_disorder_assembly
_atom_site_disorder_group
O1 O 0.7935(2) 0.10358(11) 0.77455(10) 0.0662(4) Uani 1 1 d . . .
H1 H 0.8537 0.0682 0.8025 0.099 Uiso 1 1 calc R . .
O2 O 0.36003(10) 0.35086(9) 0.63157(7) 0.0365(2) Uani 1 1 d . . .
H2 H 0.3548 0.2994 0.5975 0.055 Uiso 1 1 calc R . .
O3 O 0.78021(12) 0.32111(9) 0.47509(6) 0.0385(2) Uani 1 1 d . . .
O4 O 0.78225(11) 0.39239(9) 0.73981(6) 0.0350(2) Uani 1 1 d . . .
O5 O 0.84526(16) 0.55855(10) 0.70805(9) 0.0537(3) Uani 1 1 d . . .
O6A O 1.1171(2) 0.46978(18) 0.59071(17) 0.0504(5) Uani 0.56 1 d P A 1
H6A H 1.1786 0.4605 0.5518 0.076 Uiso 0.56 1 calc PR A 1
O6B O 1.0750(2) 0.3727(3) 0.67227(18) 0.0575(8) Uani 0.44 1 d P A 2
H6B H 1.0136 0.3379 0.6997 0.086 Uiso 0.44 1 calc PR A 2
C1 C 0.8116(2) 0.21549(15) 0.79462(11) 0.0474(4) Uani 1 1 d . . .
H1A H 0.9163 0.2325 0.7932 0.057 Uiso 1 1 calc R . .
C2 C 0.7530(2) 0.24312(18) 0.88603(11) 0.0546(5) Uani 1 1 d . . .
H2A H 0.7878 0.3142 0.9028 0.065 Uiso 1 1 calc R . .
H2B H 0.7912 0.1917 0.9287 0.065 Uiso 1 1 calc R . .
C3 C 0.5868(2) 0.24189(16) 0.89013(11) 0.0520(4) Uani 1 1 d . . .
H3A H 0.5553 0.2636 0.9490 0.062 Uiso 1 1 calc R . .
H3B H 0.5520 0.1691 0.8798 0.062 Uiso 1 1 calc R . .
C4 C 0.51984(18) 0.31755(13) 0.82126(9) 0.0388(3) Uani 1 1 d . . .
H4 H 0.5636 0.3887 0.8312 0.047 Uiso 1 1 calc R . .
C5 C 0.56476(16) 0.28223(11) 0.72527(9) 0.0304(3) Uani 1 1 d . . .
C6 C 0.50900(13) 0.36741(11) 0.65667(8) 0.0274(3) Uani 1 1 d . . .
H6 H 0.5132 0.4377 0.6864 0.033 Uiso 1 1 calc R . .
C7 C 0.60332(13) 0.37643(11) 0.57450(9) 0.0277(3) Uani 1 1 d . . .
C8 C 0.75973(14) 0.33283(12) 0.56912(9) 0.0309(3) Uani 1 1 d . . .
C9 C 0.78780(17) 0.23940(13) 0.62911(10) 0.0364(3) Uani 1 1 d . . .
H9A H 0.8911 0.2216 0.6306 0.044 Uiso 1 1 calc R . .
H9B H 0.7330 0.1764 0.6102 0.044 Uiso 1 1 calc R . .
C10 C 0.73492(16) 0.27943(11) 0.72017(9) 0.0319(3) Uani 1 1 d . . .
C11 C 0.58326(15) 0.43374(12) 0.50026(9) 0.0318(3) Uani 1 1 d . . .
C12 C 0.72929(17) 0.42891(13) 0.45297(10) 0.0376(3) Uani 1 1 d . . .
H12 H 0.7260 0.4453 0.3893 0.045 Uiso 1 1 calc R . .
C13 C 0.46199(18) 0.50338(14) 0.46806(12) 0.0435(4) Uani 1 1 d . . .
H13A H 0.3795 0.4963 0.5071 0.065 Uiso 1 1 calc R . .
H13B H 0.4345 0.4816 0.4092 0.065 Uiso 1 1 calc R . .
H13C H 0.4937 0.5772 0.4671 0.065 Uiso 1 1 calc R . .
C14 C 0.4995(2) 0.17053(12) 0.70261(10) 0.0428(4) Uani 1 1 d . . .
H14A H 0.3981 0.1690 0.7190 0.064 Uiso 1 1 calc R . .
H14B H 0.5513 0.1157 0.7348 0.064 Uiso 1 1 calc R . .
H14C H 0.5088 0.1575 0.6400 0.064 Uiso 1 1 calc R . .
C15 C 0.3547(2) 0.3304(2) 0.83590(13) 0.0591(5) Uani 1 1 d . . .
H15A H 0.3155 0.3787 0.7922 0.089 Uiso 1 1 calc R . .
H15B H 0.3373 0.3591 0.8941 0.089 Uiso 1 1 calc R . .
H15C H 0.3080 0.2613 0.8306 0.089 Uiso 1 1 calc R . .
C16 C 0.83431(17) 0.50126(14) 0.50864(11) 0.0424(4) Uani 1 1 d . . .
H16A H 0.9234 0.5175 0.4763 0.051 Uiso 1 1 calc R . .
H16B H 0.7874 0.5681 0.5264 0.051 Uiso 1 1 calc R . .
C17 C 0.86453(15) 0.42763(13) 0.58933(10) 0.0346(3) Uani 1 1 d . A .
C18 C 0.82900(15) 0.46775(13) 0.68152(10) 0.0337(3) Uani 1 1 d . . .
C19 C 1.02646(17) 0.39204(19) 0.58988(12) 0.0524(4) Uani 1 1 d . . .
H19B H 1.0435 0.3473 0.6417 0.063 Uiso 0.56 1 calc PR A 1
H19A H 1.0448 0.3481 0.5377 0.063 Uiso 0.56 1 calc PR A 1
H19D H 1.0370 0.3272 0.5544 0.063 Uiso 0.44 1 calc PR A 2
H19C H 1.0858 0.4481 0.5630 0.063 Uiso 0.44 1 calc PR A 2

loop_
_atom_site_aniso_label
_atom_site_aniso_U_11
_atom_site_aniso_U_22
_atom_site_aniso_U_33
_atom_site_aniso_U_23
_atom_site_aniso_U_13
_atom_site_aniso_U_12
O1 0.0883(11) 0.0487(7) 0.0615(8) 0.0062(6) -0.0174(8) 0.0238(7)
O2 0.0204(5) 0.0467(6) 0.0424(5) -0.0080(4) -0.0011(4) 0.0006(4)
O3 0.0373(5) 0.0506(6) 0.0276(5) -0.0040(4) 0.0042(4) 0.0123(5)
O4 0.0303(5) 0.0446(6) 0.0299(5) -0.0057(4) -0.0023(4) -0.0071(4)
O5 0.0647(8) 0.0433(6) 0.0531(7) -0.0077(5) 0.0107(6) -0.0018(6)
O6A 0.0291(9) 0.0512(11) 0.0710(14) -0.0115(11) 0.0009(10) -0.0041(9)
O6B 0.0158(9) 0.111(3) 0.0455(13) 0.0002(16) 0.0013(10) 0.0123(13)
C1 0.0473(9) 0.0545(9) 0.0404(8) 0.0053(7) -0.0125(7) 0.0104(8)
C2 0.0667(12) 0.0638(11) 0.0331(8) 0.0078(7) -0.0152(8) 0.0023(9)
C3 0.0676(12) 0.0578(10) 0.0304(7) 0.0047(7) 0.0009(8) -0.0086(9)
C4 0.0418(8) 0.0455(8) 0.0290(6) -0.0021(6) 0.0043(6) -0.0079(7)
C5 0.0300(7) 0.0319(6) 0.0291(6) -0.0019(5) -0.0015(5) -0.0030(5)
C6 0.0212(6) 0.0320(6) 0.0290(6) -0.0045(5) -0.0005(5) -0.0005(5)
C7 0.0219(6) 0.0322(6) 0.0291(6) -0.0030(5) -0.0023(5) 0.0014(5)
C8 0.0242(6) 0.0414(7) 0.0270(6) -0.0040(6) 0.0018(5) 0.0071(5)
C9 0.0331(7) 0.0406(8) 0.0356(7) -0.0030(6) -0.0022(6) 0.0137(6)
C10 0.0312(7) 0.0350(7) 0.0293(6) -0.0001(5) -0.0046(5) 0.0032(5)
C11 0.0272(6) 0.0368(7) 0.0314(6) -0.0020(5) -0.0034(5) 0.0014(5)
C12 0.0371(7) 0.0475(8) 0.0282(6) 0.0031(6) 0.0021(6) 0.0054(6)
C13 0.0396(8) 0.0453(8) 0.0456(8) 0.0027(7) -0.0105(7) 0.0068(7)
C14 0.0503(9) 0.0365(7) 0.0417(7) 0.0010(7) -0.0066(7) -0.0098(7)
C15 0.0463(10) 0.0858(14) 0.0453(9) -0.0051(10) 0.0168(8) -0.0058(10)
C16 0.0342(7) 0.0560(9) 0.0370(8) 0.0080(7) 0.0039(6) -0.0073(7)
C17 0.0224(6) 0.0484(8) 0.0329(7) -0.0015(6) 0.0029(5) 0.0015(6)
C18 0.0231(6) 0.0411(7) 0.0368(7) -0.0017(6) -0.0003(5) -0.0003(5)
C19 0.0228(7) 0.0875(13) 0.0469(8) -0.0081(9) 0.0027(6) 0.0062(8)

loop_
_atom_type_symbol
_atom_type_description
_atom_type_scat_dispersion_real
_atom_type_scat_dispersion_imag
_atom_type_scat_source
C C 0.0181 0.0091 'International Tables Vol C Tables 4.2.6.8 and 6.1.1.4'
H H 0.0000 0.0000 'International Tables Vol C Tables 4.2.6.8 and 6.1.1.4'
O O 0.0492 0.0322 'International Tables Vol C Tables 4.2.6.8 and 6.1.1.4'

loop_
_geom_angle_atom_site_label_1
_geom_angle_atom_site_label_2
_geom_angle_atom_site_label_3
_geom_angle
C1 O1 H1 109.5
C6 O2 H2 109.5
C8 O3 C12 95.23(10)
C18 O4 C10 127.64(11)
C19 O6A H6A 109.5
C19 O6B H6B 109.5
O1 C1 H1A 108.5
O1 C1 C2 111.74(17)
O1 C1 C10 107.02(14)
C2 C1 H1A 108.5
C2 C1 C10 112.54(15)
C10 C1 H1A 108.5
C1 C2 H2A 109.0
C1 C2 H2B 109.0
C1 C2 C3 112.81(15)
H2A C2 H2B 107.8
C3 C2 H2A 109.0
C3 C2 H2B 109.0
C2 C3 H3A 109.3
C2 C3 H3B 109.3
C2 C3 C4 111.52(15)
H3A C3 H3B 108.0
C4 C3 H3A 109.3
C4 C3 H3B 109.3
C3 C4 H4 106.6
C3 C4 C5 110.51(14)
C3 C4 C15 111.13(15)
C5 C4 H4 106.6
C15 C4 H4 106.6
C15 C4 C5 114.83(13)
C6 C5 C4 109.62(11)
C10 C5 C4 108.28(11)
C10 C5 C6 107.94(11)
C14 C5 C4 110.70(12)
C14 C5 C6 109.50(11)
C14 C5 C10 110.74(13)
O2 C6 C5 112.88(11)
O2 C6 H6 106.6
O2 C6 C7 109.73(10)
C5 C6 H6 106.6
C7 C6 C5 113.89(11)
C7 C6 H6 106.6
C6 C7 C8 123.35(11)
C11 C7 C6 130.18(12)
C11 C7 C8 105.75(11)
O3 C8 C7 102.11(11)
O3 C8 C9 119.76(12)
O3 C8 C17 100.97(11)
C7 C8 C17 107.44(11)
C9 C8 C7 113.76(11)
C9 C8 C17 111.39(12)
C8 C9 H9A 111.0
C8 C9 H9B 111.0
C8 C9 C10 103.63(11)
H9A C9 H9B 109.0
C10 C9 H9A 111.0
C10 C9 H9B 111.0
O4 C10 C1 101.90(12)
O4 C10 C5 104.97(11)
O4 C10 C9 112.83(12)
C1 C10 C5 115.44(13)
C9 C10 C1 109.87(12)
C9 C10 C5 111.43(12)
C7 C11 C12 104.56(12)
C7 C11 C13 133.12(14)
C13 C11 C12 121.80(14)
O3 C12 C11 102.17(12)
O3 C12 H12 115.1
O3 C12 C16 102.05(12)
C11 C12 H12 115.1
C11 C12 C16 105.50(12)
C16 C12 H12 115.1
C11 C13 H13A 109.5
C11 C13 H13B 109.5
C11 C13 H13C 109.5
H13A C13 H13B 109.5
H13A C13 H13C 109.5
H13B C13 H13C 109.5
C5 C14 H14A 109.5
C5 C14 H14B 109.5
C5 C14 H14C 109.5
H14A C14 H14B 109.5
H14A C14 H14C 109.5
H14B C14 H14C 109.5
C4 C15 H15A 109.5
C4 C15 H15B 109.5
C4 C15 H15C 109.5
H15A C15 H15B 109.5
H15A C15 H15C 109.5
H15B C15 H15C 109.5
C12 C16 H16A 111.5
C12 C16 H16B 111.5
H16A C16 H16B 109.4
C17 C16 C12 101.13(12)
C17 C16 H16A 111.5
C17 C16 H16B 111.5
C16 C17 C8 100.59(12)
C18 C17 C8 107.34(11)
C18 C17 C16 119.34(13)
C18 C17 C19 107.17(12)
C19 C17 C8 112.18(13)
C19 C17 C16 110.15(13)
O4 C18 C17 115.93(13)
O5 C18 O4 118.05(14)
O5 C18 C17 125.92(15)
O6A C19 O6B 84.9(2)
O6A C19 C17 114.09(19)
O6A C19 H19B 108.7
O6A C19 H19A 108.7
O6A C19 H19D 124.7
O6A C19 H19C 25.4
O6B C19 C17 111.95(16)
O6B C19 H19B 25.7
O6B C19 H19A 126.3
O6B C19 H19D 109.2
O6B C19 H19C 109.2
C17 C19 H19B 108.7
C17 C19 H19A 108.7
C17 C19 H19D 109.2
C17 C19 H19C 109.2
H19B C19 H19A 107.6
H19B C19 H19D 87.4
H19B C19 H19C 131.0
H19A C19 H19D 21.8
H19A C19 H19C 88.1
H19D C19 H19C 107.9

loop_
_geom_bond_atom_site_label_1
_geom_bond_atom_site_label_2
_geom_bond_distance
O1 H1 0.8200
O1 C1 1.430(2)
O2 H2 0.8200
O2 C6 1.4280(15)
O3 C8 1.4356(16)
O3 C12 1.4538(19)
O4 C10 1.4954(17)
O4 C18 1.3512(19)
O5 C18 1.204(2)
O6A H6A 0.8200
O6A C19 1.271(3)
O6B H6B 0.8200
O6B C19 1.339(3)
C1 H1A 0.9800
C1 C2 1.516(3)
C1 C10 1.542(2)
C2 H2A 0.9700
C2 H2B 0.9700
C2 C3 1.520(3)
C3 H3A 0.9700
C3 H3B 0.9700
C3 C4 1.526(2)
C4 H4 0.9800
C4 C5 1.5651(18)
C4 C15 1.533(2)
C5 C6 1.5627(19)
C5 C10 1.5576(19)
C5 C14 1.546(2)
C6 H6 0.9800
C6 C7 1.5121(17)
C7 C8 1.5306(17)
C7 C11 1.337(2)
C8 C9 1.491(2)
C8 C17 1.546(2)
C9 H9A 0.9700
C9 H9B 0.9700
C9 C10 1.5362(19)
C11 C12 1.5140(19)
C11 C13 1.486(2)
C12 H12 0.9800
C12 C16 1.559(2)
C13 H13A 0.9600
C13 H13B 0.9600
C13 H13C 0.9600
C14 H14A 0.9600
C14 H14B 0.9600
C14 H14C 0.9600
C15 H15A 0.9600
C15 H15B 0.9600
C15 H15C 0.9600
C16 H16A 0.9700
C16 H16B 0.9700
C16 C17 1.545(2)
C17 C18 1.510(2)
C17 C19 1.544(2)
C19 H19B 0.9700
C19 H19A 0.9700
C19 H19D 0.9700
C19 H19C 0.9700

loop_
_geom_torsion_atom_site_label_1
_geom_torsion_atom_site_label_2
_geom_torsion_atom_site_label_3
_geom_torsion_atom_site_label_4
_geom_torsion
O1 C1 C2 C3 -72.3(2)
O1 C1 C10 O4 -170.90(14)
O1 C1 C10 C5 75.98(18)
O1 C1 C10 C9 -51.04(19)
O2 C6 C7 C8 -144.52(12)
O2 C6 C7 C11 46.66(19)
O3 C8 C9 C10 -172.84(12)
O3 C8 C17 C16 41.07(13)
O3 C8 C17 C18 166.55(11)
O3 C8 C17 C19 -75.98(14)
O3 C12 C16 C17 -31.17(14)
C1 C2 C3 C4 -56.1(2)
C2 C1 C10 O4 65.98(18)
C2 C1 C10 C5 -47.1(2)
C2 C1 C10 C9 -174.16(15)
C2 C3 C4 C5 60.78(19)
C2 C3 C4 C15 -170.51(17)
C3 C4 C5 C6 -174.07(13)
C3 C4 C5 C10 -56.53(17)
C3 C4 C5 C14 65.03(17)
C4 C5 C6 O2 -83.64(13)
C4 C5 C6 C7 150.36(11)
C4 C5 C10 O4 -60.63(13)
C4 C5 C10 C1 50.69(17)
C4 C5 C10 C9 176.92(12)
C5 C6 C7 C8 -16.89(17)
C5 C6 C7 C11 174.30(13)
C6 C5 C10 O4 57.97(13)
C6 C5 C10 C1 169.29(12)
C6 C5 C10 C9 -64.47(14)
C6 C7 C8 O3 158.24(12)
C6 C7 C8 C9 27.76(18)
C6 C7 C8 C17 -96.02(14)
C6 C7 C11 C12 167.64(13)
C6 C7 C11 C13 -3.9(3)
C7 C8 C9 C10 -51.79(15)
C7 C8 C17 C16 -65.48(13)
C7 C8 C17 C18 60.01(14)
C7 C8 C17 C19 177.48(12)
C7 C11 C12 O3 34.81(14)
C7 C11 C12 C16 -71.53(14)
C8 O3 C12 C11 -51.80(12)
C8 O3 C12 C16 57.20(12)
C8 C7 C11 C12 -2.66(14)
C8 C7 C11 C13 -174.23(16)
C8 C9 C10 O4 -43.53(15)
C8 C9 C10 C1 -156.49(13)
C8 C9 C10 C5 74.27(14)
C8 C17 C18 O4 32.50(16)
C8 C17 C18 O5 -151.24(16)
C8 C17 C19 O6A 168.34(18)
C8 C17 C19 O6B -97.4(3)
C9 C8 C17 C16 169.30(12)
C9 C8 C17 C18 -65.21(14)
C9 C8 C17 C19 52.26(16)
C10 O4 C18 O5 170.91(14)
C10 O4 C18 C17 -12.52(19)
C10 C1 C2 C3 48.1(2)
C10 C5 C6 O2 158.61(11)
C10 C5 C6 C7 32.61(15)
C11 C7 C8 O3 -30.62(14)
C11 C7 C8 C9 -161.10(12)
C11 C7 C8 C17 75.12(13)
C11 C12 C16 C17 75.27(14)
C12 O3 C8 C7 49.63(12)
C12 O3 C8 C9 176.32(13)
C12 O3 C8 C17 -61.09(12)
C12 C16 C17 C8 -5.38(14)
C12 C16 C17 C18 -122.30(14)
C12 C16 C17 C19 113.16(14)
C13 C11 C12 O3 -152.42(13)
C13 C11 C12 C16 101.23(16)
C14 C5 C6 O2 37.98(15)
C14 C5 C6 C7 -88.02(14)
C14 C5 C10 O4 177.82(11)
C14 C5 C10 C1 -70.85(16)
C14 C5 C10 C9 55.38(15)
C15 C4 C5 C6 59.26(18)
C15 C4 C5 C10 176.80(15)
C15 C4 C5 C14 -61.64(19)
C16 C17 C18 O4 145.85(13)
C16 C17 C18 O5 -37.9(2)
C16 C17 C19 O6A 57.2(2)
C16 C17 C19 O6B 151.4(2)
C17 C8 C9 C10 69.82(14)
C18 O4 C10 C1 136.08(14)
C18 O4 C10 C5 -103.20(14)
C18 O4 C10 C9 18.33(18)
C18 C17 C19 O6A -74.1(2)
C18 C17 C19 O6B 20.2(3)
C19 C17 C18 O4 -88.19(16)
C19 C17 C18 O5 88.1(2)
